data_7020228
loop_
_publ_author_name
'de Boer, Sandra Y.'
'Gloaguen, Yann'
'Reek, Joost N. H.'
'Lutz, Martin'
'van der Vlugt, Jarl Ivar'

_publ_section_title
;
 N-H bond activation by palladium(II) and copper(I) complexes featuring a
 reactive bidentate PN-ligand.
;
_journal_issue 37
_journal_name_full 'Dalton transactions (Cambridge, England : 2003)'
_journal_page_first 11276
_journal_page_last 11283
_journal_paper_doi 10.1039/c2dt31009k
_journal_volume 41
_journal_year 2012
_chemical_formula_moiety 'C16 H29 Cl N P Pd'
_chemical_formula_sum 'C16 H29 Cl N P Pd'
_chemical_formula_weight 408.22
_chemical_name_systematic
;
?
;
_space_group_IT_number 14
_symmetry_cell_setting monoclinic
_symmetry_space_group_name_Hall '-P 2yn'
_symmetry_space_group_name_H-M 'P 1 21/n 1'
_atom_sites_solution_hydrogens geom
_atom_sites_solution_primary direct
_atom_sites_solution_secondary difmap
_audit_creation_method SHELXL-97
_cell_angle_alpha 90.00
_cell_angle_beta 91.6010(10)
_cell_angle_gamma 90.00
_cell_formula_units_Z 4
_cell_length_a 10.0545(3)
_cell_length_b 15.8268(5)
_cell_length_c 11.3903(4)
_cell_measurement_reflns_used 9956
_cell_measurement_temperature 150(2)
_cell_measurement_theta_max 27.45
_cell_measurement_theta_min 2.40
_cell_volume 1811.84(10)
_computing_cell_refinement 'SAINT V7.68A'
_computing_data_collection Apex2
_computing_data_reduction 'SAINT V7.68A, Sadabs'
_computing_structure_refinement 'SHELXL-97 (Sheldrick, 2008)'
_computing_structure_solution 'SHELXS-97 (Sheldrick, 2008)'
_diffrn_ambient_temperature 150(2)
_diffrn_measured_fraction_theta_full 0.998
_diffrn_measured_fraction_theta_max 0.998
_diffrn_measurement_device_type 'Bruker Kappa ApexII'
_diffrn_measurement_method '\f and \w scans'
_diffrn_radiation_monochromator graphite
_diffrn_radiation_source 'fine-focus sealed tube'
_diffrn_radiation_type MoK\a
_diffrn_radiation_wavelength 0.71073
_diffrn_reflns_av_R_equivalents 0.0215
_diffrn_reflns_av_sigmaI/netI 0.0105
_diffrn_reflns_limit_h_max 13
_diffrn_reflns_limit_h_min -12
_diffrn_reflns_limit_k_max 20
_diffrn_reflns_limit_k_min -20
_diffrn_reflns_limit_l_max 14
_diffrn_reflns_limit_l_min -14
_diffrn_reflns_number 49119
_diffrn_reflns_theta_full 27.52
_diffrn_reflns_theta_max 27.52
_diffrn_reflns_theta_min 2.20
_exptl_absorpt_coefficient_mu 1.252
_exptl_absorpt_correction_T_max 0.75
_exptl_absorpt_correction_T_min 0.68
_exptl_absorpt_correction_type multi-scan
_exptl_absorpt_process_details SADABS-2008/1
_exptl_crystal_colour yellow
_exptl_crystal_density_diffrn 1.497
_exptl_crystal_density_method 'not measured'
_exptl_crystal_description block
_exptl_crystal_F_000 840
_exptl_crystal_size_max 0.26
_exptl_crystal_size_mid 0.18
_exptl_crystal_size_min 0.08
_refine_diff_density_max 0.480
_refine_diff_density_min -0.346
_refine_diff_density_rms 0.063
_refine_ls_extinction_method none
_refine_ls_goodness_of_fit_ref 1.108
_refine_ls_hydrogen_treatment constr
_refine_ls_matrix_type full
_refine_ls_number_parameters 189
_refine_ls_number_reflns 4161
_refine_ls_number_restraints 0
_refine_ls_restrained_S_all 1.108
_refine_ls_R_factor_all 0.0263
_refine_ls_R_factor_gt 0.0206
_refine_ls_shift/su_max 0.003
_refine_ls_shift/su_mean 0.000
_refine_ls_structure_factor_coef Fsqd
_refine_ls_weighting_details 'calc w=1/[\s^2^(Fo^2^)+(0.0168P)^2^+1.9751P] where P=(Fo^2^+2Fc^2^)/3'
_refine_ls_weighting_scheme calc
_refine_ls_wR_factor_gt 0.0475
_refine_ls_wR_factor_ref 0.0508
_reflns_number_gt 3706
_reflns_number_total 4161
_reflns_threshold_expression I>2\s(I)
_cod_data_source_file c2dt31009k.txt
_cod_data_source_block l0149a
_cod_original_sg_symbol_H-M 'P 21/n'
_cod_database_code 7020228

loop_
_symmetry_equiv_pos_as_xyz
'x, y, z'
'-x+1/2, y+1/2, -z+1/2'
'-x, -y, -z'
'x-1/2, -y-1/2, z-1/2'

loop_
_atom_site_label
_atom_site_type_symbol
_atom_site_fract_x
_atom_site_fract_y
_atom_site_fract_z
_atom_site_U_iso_or_equiv
_atom_site_adp_type
_atom_site_occupancy
_atom_site_symmetry_multiplicity
_atom_site_calc_flag
_atom_site_refinement_flags
Pd1 Pd 0.364733(14) 0.232834(9) 0.081137(13) 0.02004(5) Uani 1 1 d .
Cl1 Cl 0.13137(5) 0.20485(3) 0.06356(5) 0.02786(11) Uani 1 1 d .
P1 P 0.58156(5) 0.24362(3) 0.12126(4) 0.01934(10) Uani 1 1 d .
N1 N 0.35666(16) 0.35238(10) 0.18718(15) 0.0226(3) Uani 1 1 d .
C1 C 0.1527(3) 0.40826(17) 0.0918(3) 0.0563(8) Uani 1 1 d .
H1A H 0.1892 0.3940 0.0155 0.084 Uiso 1 1 calc R
H1B H 0.1058 0.4625 0.0861 0.084 Uiso 1 1 calc R
H1C H 0.0905 0.3641 0.1151 0.084 Uiso 1 1 calc R
C2 C 0.2635(2) 0.41479(13) 0.1817(2) 0.0295(4) Uani 1 1 d .
C3 C 0.2735(2) 0.48576(14) 0.2525(2) 0.0345(5) Uani 1 1 d .
H3 H 0.2062 0.5278 0.2477 0.041 Uiso 1 1 calc R
C4 C 0.3797(3) 0.49592(14) 0.3297(2) 0.0389(6) Uani 1 1 d .
H4 H 0.3862 0.5442 0.3791 0.047 Uiso 1 1 calc R
C5 C 0.4763(2) 0.43432(14) 0.33347(19) 0.0326(5) Uani 1 1 d .
H5 H 0.5515 0.4397 0.3853 0.039 Uiso 1 1 calc R
C6 C 0.4629(2) 0.36427(12) 0.26089(17) 0.0234(4) Uani 1 1 d .
C7 C 0.5720(2) 0.29986(13) 0.26156(17) 0.0260(4) Uani 1 1 d .
H7A H 0.5570 0.2585 0.3250 0.031 Uiso 1 1 calc R
H7B H 0.6581 0.3283 0.2788 0.031 Uiso 1 1 calc R
C8 C 0.6708(2) 0.31468(14) 0.01799(18) 0.0284(4) Uani 1 1 d .
C9 C 0.5938(2) 0.39851(15) 0.0123(2) 0.0353(5) Uani 1 1 d .
H9A H 0.6312 0.4349 -0.0481 0.053 Uiso 1 1 calc R
H9B H 0.6011 0.4269 0.0887 0.053 Uiso 1 1 calc R
H9C H 0.4999 0.3872 -0.0072 0.053 Uiso 1 1 calc R
C10 C 0.8154(2) 0.33350(17) 0.0554(2) 0.0426(6) Uani 1 1 d .
H10A H 0.8681 0.2816 0.0512 0.064 Uiso 1 1 calc R
H10B H 0.8185 0.3549 0.1362 0.064 Uiso 1 1 calc R
H10C H 0.8520 0.3760 0.0028 0.064 Uiso 1 1 calc R
C11 C 0.6647(3) 0.27578(18) -0.1057(2) 0.0432(6) Uani 1 1 d .
H11A H 0.7020 0.3157 -0.1618 0.065 Uiso 1 1 calc R
H11B H 0.5720 0.2636 -0.1284 0.065 Uiso 1 1 calc R
H11C H 0.7164 0.2233 -0.1059 0.065 Uiso 1 1 calc R
C12 C 0.6835(2) 0.14853(13) 0.16707(19) 0.0273(4) Uani 1 1 d .
C13 C 0.7966(2) 0.17135(15) 0.2556(2) 0.0355(5) Uani 1 1 d .
H13A H 0.7587 0.1961 0.3261 0.053 Uiso 1 1 calc R
H13B H 0.8565 0.2122 0.2199 0.053 Uiso 1 1 calc R
H13C H 0.8465 0.1202 0.2772 0.053 Uiso 1 1 calc R
C14 C 0.7459(2) 0.10478(16) 0.0618(2) 0.0393(5) Uani 1 1 d .
H14A H 0.8160 0.1408 0.0309 0.059 Uiso 1 1 calc R
H14B H 0.6773 0.0951 0.0005 0.059 Uiso 1 1 calc R
H14C H 0.7841 0.0505 0.0869 0.059 Uiso 1 1 calc R
C15 C 0.5883(2) 0.08682(15) 0.2263(2) 0.0376(5) Uani 1 1 d .
H15A H 0.6386 0.0381 0.2567 0.056 Uiso 1 1 calc R
H15B H 0.5207 0.0675 0.1687 0.056 Uiso 1 1 calc R
H15C H 0.5448 0.1155 0.2912 0.056 Uiso 1 1 calc R
C16 C 0.3883(2) 0.13016(12) -0.02862(19) 0.0272(4) Uani 1 1 d .
H16A H 0.4834 0.1195 -0.0384 0.041 Uiso 1 1 calc R
H16B H 0.3459 0.1421 -0.1053 0.041 Uiso 1 1 calc R
H16C H 0.3469 0.0803 0.0059 0.041 Uiso 1 1 calc R

loop_
_atom_site_aniso_label
_atom_site_aniso_U_11
_atom_site_aniso_U_22
_atom_site_aniso_U_33
_atom_site_aniso_U_23
_atom_site_aniso_U_13
_atom_site_aniso_U_12
Pd1 0.01751(7) 0.01891(7) 0.02355(8) -0.00285(6) -0.00201(5) -0.00056(5)
Cl1 0.0209(2) 0.0279(2) 0.0345(3) 0.0030(2) -0.00391(18) -0.00463(18)
P1 0.0167(2) 0.0219(2) 0.0194(2) -0.00335(18) 0.00024(17) 0.00111(17)
N1 0.0193(8) 0.0185(8) 0.0304(9) -0.0006(6) 0.0055(6) -0.0010(6)
C1 0.0323(13) 0.0309(13) 0.104(2) -0.0086(14) -0.0209(14) 0.0096(10)
C2 0.0243(10) 0.0210(10) 0.0436(12) 0.0033(9) 0.0093(9) 0.0007(8)
C3 0.0428(13) 0.0209(10) 0.0409(12) 0.0034(9) 0.0191(10) 0.0072(9)
C4 0.0656(17) 0.0221(10) 0.0295(11) -0.0056(9) 0.0124(11) 0.0022(10)
C5 0.0440(13) 0.0289(11) 0.0250(10) -0.0057(8) 0.0034(9) -0.0032(9)
C6 0.0265(10) 0.0222(9) 0.0219(9) -0.0019(7) 0.0072(7) -0.0018(7)
C7 0.0248(10) 0.0294(10) 0.0236(9) -0.0078(8) -0.0020(8) 0.0027(8)
C8 0.0234(10) 0.0330(11) 0.0290(10) 0.0032(8) 0.0057(8) 0.0021(8)
C9 0.0318(11) 0.0337(12) 0.0408(13) 0.0128(10) 0.0100(9) 0.0024(9)
C10 0.0242(11) 0.0482(15) 0.0556(15) 0.0126(12) 0.0050(10) -0.0048(10)
C11 0.0467(14) 0.0563(17) 0.0271(11) 0.0033(11) 0.0125(10) 0.0083(12)
C12 0.0233(10) 0.0257(10) 0.0329(11) -0.0018(8) -0.0012(8) 0.0062(8)
C13 0.0278(11) 0.0382(12) 0.0398(12) 0.0012(10) -0.0084(9) 0.0071(9)
C14 0.0353(12) 0.0360(13) 0.0467(14) -0.0098(10) 0.0005(10) 0.0128(10)
C15 0.0350(12) 0.0290(11) 0.0487(14) 0.0071(10) -0.0027(10) 0.0023(9)
C16 0.0236(9) 0.0193(9) 0.0385(11) -0.0130(8) -0.0024(8) 0.0036(7)

loop_
_atom_type_symbol
_atom_type_description
_atom_type_scat_dispersion_real
_atom_type_scat_dispersion_imag
_atom_type_scat_source
C C 0.0033 0.0016 'International Tables Vol C Tables 4.2.6.8 and 6.1.1.4'
H H 0.0000 0.0000 'International Tables Vol C Tables 4.2.6.8 and 6.1.1.4'
Cl Cl 0.1484 0.1585 'International Tables Vol C Tables 4.2.6.8 and 6.1.1.4'
N N 0.0061 0.0033 'International Tables Vol C Tables 4.2.6.8 and 6.1.1.4'
P P 0.1023 0.0942 'International Tables Vol C Tables 4.2.6.8 and 6.1.1.4'
Pd Pd -0.9988 1.0072 'International Tables Vol C Tables 4.2.6.8 and 6.1.1.4'

loop_
_geom_angle_atom_site_label_1
_geom_angle_atom_site_label_2
_geom_angle_atom_site_label_3
_geom_angle
C16 Pd1 P1 93.22(6)
C16 Pd1 N1 173.19(7)
P1 Pd1 N1 82.80(4)
C16 Pd1 Cl1 86.14(6)
P1 Pd1 Cl1 170.637(19)
N1 Pd1 Cl1 98.68(4)
C7 P1 C8 107.05(10)
C7 P1 C12 100.80(9)
C8 P1 C12 112.74(9)
C7 P1 Pd1 98.15(7)
C8 P1 Pd1 113.65(7)
C12 P1 Pd1 121.21(7)
C6 N1 C2 117.26(17)
C6 N1 Pd1 114.25(12)
C2 N1 Pd1 128.40(14)
C2 C1 H1A 109.5
C2 C1 H1B 109.5
H1A C1 H1B 109.5
C2 C1 H1C 109.5
H1A C1 H1C 109.5
H1B C1 H1C 109.5
N1 C2 C3 121.5(2)
N1 C2 C1 118.7(2)
C3 C2 C1 119.7(2)
C4 C3 C2 120.7(2)
C4 C3 H3 119.7
C2 C3 H3 119.7
C3 C4 C5 118.2(2)
C3 C4 H4 120.9
C5 C4 H4 120.9
C4 C5 C6 119.4(2)
C4 C5 H5 120.3
C6 C5 H5 120.3
N1 C6 C5 122.84(19)
N1 C6 C7 118.30(17)
C5 C6 C7 118.84(19)
C6 C7 P1 112.46(14)
C6 C7 H7A 109.1
P1 C7 H7A 109.1
C6 C7 H7B 109.1
P1 C7 H7B 109.1
H7A C7 H7B 107.8
C10 C8 C9 108.47(19)
C10 C8 C11 110.22(19)
C9 C8 C11 107.48(19)
C10 C8 P1 114.14(15)
C9 C8 P1 107.16(14)
C11 C8 P1 109.13(16)
C8 C9 H9A 109.5
C8 C9 H9B 109.5
H9A C9 H9B 109.5
C8 C9 H9C 109.5
H9A C9 H9C 109.5
H9B C9 H9C 109.5
C8 C10 H10A 109.5
C8 C10 H10B 109.5
H10A C10 H10B 109.5
C8 C10 H10C 109.5
H10A C10 H10C 109.5
H10B C10 H10C 109.5
C8 C11 H11A 109.5
C8 C11 H11B 109.5
H11A C11 H11B 109.5
C8 C11 H11C 109.5
H11A C11 H11C 109.5
H11B C11 H11C 109.5
C14 C12 C15 109.25(19)
C14 C12 C13 107.86(18)
C15 C12 C13 108.60(18)
C14 C12 P1 112.02(15)
C15 C12 P1 106.75(14)
C13 C12 P1 112.28(15)
C12 C13 H13A 109.5
C12 C13 H13B 109.5
H13A C13 H13B 109.5
C12 C13 H13C 109.5
H13A C13 H13C 109.5
H13B C13 H13C 109.5
C12 C14 H14A 109.5
C12 C14 H14B 109.5
H14A C14 H14B 109.5
C12 C14 H14C 109.5
H14A C14 H14C 109.5
H14B C14 H14C 109.5
C12 C15 H15A 109.5
C12 C15 H15B 109.5
H15A C15 H15B 109.5
C12 C15 H15C 109.5
H15A C15 H15C 109.5
H15B C15 H15C 109.5
Pd1 C16 H16A 109.5
Pd1 C16 H16B 109.5
H16A C16 H16B 109.5
Pd1 C16 H16C 109.5
H16A C16 H16C 109.5
H16B C16 H16C 109.5

loop_
_geom_bond_atom_site_label_1
_geom_bond_atom_site_label_2
_geom_bond_distance
Pd1 C16 2.0679(18)
Pd1 P1 2.2216(5)
Pd1 N1 2.2474(16)
Pd1 Cl1 2.3906(5)
P1 C7 1.834(2)
P1 C8 1.874(2)
P1 C12 1.886(2)
N1 C6 1.354(3)
N1 C2 1.361(3)
C1 C2 1.495(3)
C1 H1A 0.9800
C1 H1B 0.9800
C1 H1C 0.9800
C2 C3 1.385(3)
C3 C4 1.373(4)
C3 H3 0.9500
C4 C5 1.376(3)
C4 H4 0.9500
C5 C6 1.387(3)
C5 H5 0.9500
C6 C7 1.497(3)
C7 H7A 0.9900
C7 H7B 0.9900
C8 C10 1.533(3)
C8 C9 1.537(3)
C8 C11 1.538(3)
C9 H9A 0.9800
C9 H9B 0.9800
C9 H9C 0.9800
C10 H10A 0.9800
C10 H10B 0.9800
C10 H10C 0.9800
C11 H11A 0.9800
C11 H11B 0.9800
C11 H11C 0.9800
C12 C14 1.534(3)
C12 C15 1.537(3)
C12 C13 1.542(3)
C13 H13A 0.9800
C13 H13B 0.9800
C13 H13C 0.9800
C14 H14A 0.9800
C14 H14B 0.9800
C14 H14C 0.9800
C15 H15A 0.9800
C15 H15B 0.9800
C15 H15C 0.9800
C16 H16A 0.9800
C16 H16B 0.9800
C16 H16C 0.9800

loop_
_geom_torsion_atom_site_label_1
_geom_torsion_atom_site_label_2
_geom_torsion_atom_site_label_3
_geom_torsion_atom_site_label_4
_geom_torsion
C16 Pd1 P1 C7 -157.01(10)
N1 Pd1 P1 C7 28.55(8)
C16 Pd1 P1 C8 90.28(10)
N1 Pd1 P1 C8 -84.16(9)
C16 Pd1 P1 C12 -49.06(10)
N1 Pd1 P1 C12 136.50(9)
P1 Pd1 N1 C6 -21.78(12)
Cl1 Pd1 N1 C6 148.89(12)
P1 Pd1 N1 C2 154.44(17)
Cl1 Pd1 N1 C2 -34.89(17)
C6 N1 C2 C3 -3.0(3)
Pd1 N1 C2 C3 -179.14(15)
C6 N1 C2 C1 173.4(2)
Pd1 N1 C2 C1 -2.8(3)
N1 C2 C3 C4 1.1(3)
C1 C2 C3 C4 -175.3(2)
C2 C3 C4 C5 0.8(3)
C3 C4 C5 C6 -0.6(3)
C2 N1 C6 C5 3.2(3)
Pd1 N1 C6 C5 179.91(16)
C2 N1 C6 C7 -175.21(18)
Pd1 N1 C6 C7 1.5(2)
C4 C5 C6 N1 -1.5(3)
C4 C5 C6 C7 177.0(2)
N1 C6 C7 P1 26.3(2)
C5 C6 C7 P1 -152.23(16)
C8 P1 C7 C6 79.55(16)
C12 P1 C7 C6 -162.41(15)
Pd1 P1 C7 C6 -38.34(15)
C7 P1 C8 C10 63.86(19)
C12 P1 C8 C10 -46.1(2)
Pd1 P1 C8 C10 171.09(15)
C7 P1 C8 C9 -56.25(17)
C12 P1 C8 C9 -166.20(15)
Pd1 P1 C8 C9 50.97(16)
C7 P1 C8 C11 -172.34(15)
C12 P1 C8 C11 77.72(17)
Pd1 P1 C8 C11 -65.11(16)
C7 P1 C12 C14 -161.26(16)
C8 P1 C12 C14 -47.46(18)
Pd1 P1 C12 C14 92.22(16)
C7 P1 C12 C15 79.20(16)
C8 P1 C12 C15 -167.00(15)
Pd1 P1 C12 C15 -27.32(17)
C7 P1 C12 C13 -39.71(17)
C8 P1 C12 C13 74.10(18)
Pd1 P1 C12 C13 -146.22(13)
